data_7001852
loop_
_publ_author_name
'Pritchard, Ruth'
'Lazar, Hanane'
'Barrett, Simon A.'
'Kilner, Colin A.'
'Asthana, Saket'
'Carbonera, Chiara'
'L\'etard, Jean-Fran\,cois'
'Halcrow, Malcolm A.'

_publ_section_title
;
 Thermal and light-induced spin-transitions in iron(ii) complexes of
 2,6-bis(4-halopyrazolyl)pyridines: the influence of polymorphism on a
 spin-crossover compound
;
_journal_issue 33
_journal_name_full 'Dalton Transactions'
_journal_page_first 6656
_journal_page_last 6666
_journal_paper_doi 10.1039/b907094j
_journal_year 2009
_chemical_formula_moiety 'C22 H14 Fe I4 N10, 2[B F4], 2[C3 H6 O]'
_chemical_formula_sum 'C28 H26 B2 F8 Fe I4 N10 O2'
_chemical_formula_weight 1271.66
_chemical_name_systematic
;
Bis[2,6-bis{4-iodopyrazol-1-yl}pyridine]iron(II) ditetrafluoroborate
bis-acetone solvate
;
_space_group_IT_number 14
_symmetry_cell_setting monoclinic
_symmetry_space_group_name_Hall '-P 2ybc'
_symmetry_space_group_name_H-M 'P 1 21/c 1'
_atom_sites_solution_hydrogens geom
_atom_sites_solution_primary direct
_atom_sites_solution_secondary difmap
_audit_creation_method SHELXL-97
_cell_angle_alpha 90.00
_cell_angle_beta 90.6172(4)
_cell_angle_gamma 90.00
_cell_formula_units_Z 4
_cell_length_a 11.4909(1)
_cell_length_b 10.0039(1)
_cell_length_c 35.3093(4)
_cell_measurement_reflns_used 50105
_cell_measurement_temperature 150(2)
_cell_measurement_theta_max 27.50
_cell_measurement_theta_min 2.31
_cell_volume 4058.70(7)
_computing_cell_refinement 'DENZO-SMN (Otwinowski & Minor, 1997)'
_computing_data_collection 'COLLECT (Nonius, 1999)'
_computing_data_reduction 'DENZO-SMN (Otwinowski & Minor, 1997)'
_computing_molecular_graphics 'ORTEX (McArdle, 1995)'
_computing_publication_material 'local program'
_computing_structure_refinement 'SHELXL-97 (Sheldrick, 1997)'
_computing_structure_solution 'SHELXS-97 (Sheldrick, 1990)'
_diffrn_ambient_temperature 150(2)
_diffrn_detector_area_resol_mean 9.091
_diffrn_measured_fraction_theta_full 0.996
_diffrn_measured_fraction_theta_max 0.996
_diffrn_measurement_device_type 'Nonius KappaCCD area detector diffractometer'
_diffrn_measurement_method '\w and \f scans'
_diffrn_radiation_monochromator graphite
_diffrn_radiation_source 'fine-focus sealed tube'
_diffrn_radiation_type MoK\a
_diffrn_radiation_wavelength 0.71073
_diffrn_reflns_av_R_equivalents 0.1075
_diffrn_reflns_av_sigmaI/netI 0.0672
_diffrn_reflns_limit_h_max 14
_diffrn_reflns_limit_h_min -14
_diffrn_reflns_limit_k_max 12
_diffrn_reflns_limit_k_min -12
_diffrn_reflns_limit_l_max 45
_diffrn_reflns_limit_l_min -45
_diffrn_reflns_number 50105
_diffrn_reflns_theta_full 27.50
_diffrn_reflns_theta_max 27.50
_diffrn_reflns_theta_min 2.31
_exptl_absorpt_coefficient_mu 3.492
_exptl_absorpt_correction_T_max 0.912
_exptl_absorpt_correction_T_min 0.519
_exptl_absorpt_correction_type multi-scan
_exptl_absorpt_process_details
;
Using multiple and symmetry-related data measurements via the program SORTAV
See R.H. Blessing, Acta Cryst (1995), A51, 33-38
;
_exptl_crystal_colour Orange-brown
_exptl_crystal_density_diffrn 2.081
_exptl_crystal_density_method 'not measured'
_exptl_crystal_description 'Rectangular prism'
_exptl_crystal_F_000 2400
_exptl_crystal_size_max 0.35
_exptl_crystal_size_mid 0.27
_exptl_crystal_size_min 0.12
_refine_diff_density_max 0.916
_refine_diff_density_min -1.766
_refine_diff_density_rms 0.212
_refine_ls_extinction_method none
_refine_ls_goodness_of_fit_ref 1.030
_refine_ls_hydrogen_treatment constr
_refine_ls_matrix_type full
_refine_ls_number_parameters 518
_refine_ls_number_reflns 9257
_refine_ls_number_restraints 26
_refine_ls_restrained_S_all 1.031
_refine_ls_R_factor_all 0.0759
_refine_ls_R_factor_gt 0.0429
_refine_ls_shift/su_max 0.001
_refine_ls_shift/su_mean 0.000
_refine_ls_structure_factor_coef Fsqd
_refine_ls_weighting_details 'calc w=1/[\s^2^(Fo^2^)+(0.0579P)^2^+0.0000P] where P=(Fo^2^+2Fc^2^)/3'
_refine_ls_weighting_scheme calc
_refine_ls_wR_factor_gt 0.0968
_refine_ls_wR_factor_ref 0.1124
_reflns_number_gt 6425
_reflns_number_total 9257
_reflns_threshold_expression >2sigma(I)
_cod_data_source_file b907094j.txt
_cod_data_source_block rpfe21
_cod_depositor_comments
;
The following automatic conversions were performed:
'_symmetry_cell_setting' value 'Monoclinic' changed to 'monoclinic'
according to '/home/saulius/struct/CIF-dictionaries/cif_core.dic'
dictionary named 'cif_core.dic' version 2.4.1 from 2010-06-29.

Automatic conversion script
Id: cif_fix_enum 1527 2010-12-29 10:47:43Z saulius 
;
_cod_original_sg_symbol_H-M 'P 21/c'
_cod_database_code 7001852

loop_
_symmetry_equiv_pos_as_xyz
'x, y, z'
'-x, y+1/2, -z+1/2'
'-x, -y, -z'
'x, -y-1/2, z-1/2'

loop_
_atom_site_label
_atom_site_type_symbol
_atom_site_fract_x
_atom_site_fract_y
_atom_site_fract_z
_atom_site_U_iso_or_equiv
_atom_site_adp_type
_atom_site_occupancy
_atom_site_symmetry_multiplicity
_atom_site_calc_flag
_atom_site_refinement_flags
_atom_site_disorder_assembly
_atom_site_disorder_group
Fe1 Fe 0.32804(6) -0.04261(6) 0.125421(17) 0.02194(15) Uani 1 1 d . . .
N2 N 0.2167(3) -0.0691(3) 0.08597(10) 0.0230(8) Uani 1 1 d . . .
C3 C 0.2507(4) -0.1147(4) 0.05224(12) 0.0249(10) Uani 1 1 d . . .
C4 C 0.1745(4) -0.1426(5) 0.02329(13) 0.0307(11) Uani 1 1 d . . .
H4 H 0.2005 -0.1764 -0.0003 0.037 Uiso 1 1 calc R . .
C5 C 0.0568(5) -0.1191(5) 0.02997(14) 0.0363(12) Uani 1 1 d . . .
H5 H 0.0011 -0.1370 0.0105 0.044 Uiso 1 1 calc R . .
C6 C 0.0196(5) -0.0699(5) 0.06462(14) 0.0349(12) Uani 1 1 d . . .
H6 H -0.0603 -0.0537 0.0694 0.042 Uiso 1 1 calc R . .
C7 C 0.1043(4) -0.0460(4) 0.09153(13) 0.0251(10) Uani 1 1 d . . .
N8 N 0.3717(4) -0.1307(4) 0.05157(10) 0.0255(9) Uani 1 1 d . . .
N9 N 0.4317(3) -0.1027(4) 0.08492(10) 0.0248(8) Uani 1 1 d . . .
C10 C 0.5419(4) -0.1221(4) 0.07729(13) 0.0267(10) Uani 1 1 d . . .
H10 H 0.6040 -0.1100 0.0949 0.032 Uiso 1 1 calc R . .
C11 C 0.5561(4) -0.1631(5) 0.03944(13) 0.0291(11) Uani 1 1 d . . .
C12 C 0.4476(4) -0.1663(4) 0.02358(13) 0.0274(10) Uani 1 1 d . . .
H12 H 0.4283 -0.1887 -0.0019 0.033 Uiso 1 1 calc R . .
I13 I 0.71110(3) -0.21189(3) 0.013399(9) 0.03700(11) Uani 1 1 d . . .
N14 N 0.0872(3) 0.0042(4) 0.12817(10) 0.0262(8) Uani 1 1 d . . .
N15 N 0.1848(3) 0.0125(4) 0.15150(10) 0.0249(8) Uani 1 1 d . . .
C16 C 0.1481(4) 0.0671(4) 0.18383(13) 0.0257(10) Uani 1 1 d . . .
H16 H 0.1958 0.0837 0.2055 0.031 Uiso 1 1 calc R . .
C17 C 0.0273(4) 0.0969(5) 0.18117(14) 0.0300(11) Uani 1 1 d . . .
C18 C -0.0077(4) 0.0560(5) 0.14562(13) 0.0304(11) Uani 1 1 d . . .
H18 H -0.0840 0.0627 0.1352 0.036 Uiso 1 1 calc R . .
I19 I -0.07450(3) 0.19870(4) 0.219185(10) 0.04017(11) Uani 1 1 d . . .
N20 N 0.4476(3) -0.0228(3) 0.16229(10) 0.0209(8) Uani 1 1 d . . .
C21 C 0.4815(4) -0.1289(4) 0.18329(12) 0.0234(10) Uani 1 1 d . . .
C22 C 0.5761(4) -0.1246(5) 0.20765(13) 0.0298(11) Uani 1 1 d . . .
H22 H 0.6000 -0.2004 0.2220 0.036 Uiso 1 1 calc R . .
C23 C 0.6349(4) -0.0026(5) 0.21004(13) 0.0327(11) Uani 1 1 d . . .
H23 H 0.6994 0.0048 0.2270 0.039 Uiso 1 1 calc R . .
C24 C 0.6027(4) 0.1086(5) 0.18864(13) 0.0307(11) Uani 1 1 d . . .
H24 H 0.6434 0.1911 0.1903 0.037 Uiso 1 1 calc R . .
C25 C 0.5085(4) 0.0913(4) 0.16500(12) 0.0240(10) Uani 1 1 d . . .
N26 N 0.4093(3) -0.2390(4) 0.17595(10) 0.0228(8) Uani 1 1 d . . .
N27 N 0.3218(3) -0.2198(3) 0.14949(10) 0.0218(8) Uani 1 1 d . . .
C28 C 0.2578(4) -0.3300(4) 0.15053(13) 0.0280(11) Uani 1 1 d . . .
H28 H 0.1912 -0.3467 0.1351 0.034 Uiso 1 1 calc R . .
C29 C 0.3030(4) -0.4187(4) 0.17791(13) 0.0262(10) Uani 1 1 d . . .
C30 C 0.3991(4) -0.3592(4) 0.19356(13) 0.0268(10) Uani 1 1 d . . .
H30 H 0.4486 -0.3946 0.2128 0.032 Uiso 1 1 calc R . .
I31 I 0.23668(3) -0.60448(3) 0.191413(9) 0.03875(11) Uani 1 1 d . . .
N32 N 0.4637(4) 0.1854(3) 0.13900(10) 0.0256(9) Uani 1 1 d . . .
N33 N 0.3728(3) 0.1439(4) 0.11612(10) 0.0236(8) Uani 1 1 d . . .
C34 C 0.3518(4) 0.2455(5) 0.09266(12) 0.0277(11) Uani 1 1 d . . .
H34 H 0.2931 0.2466 0.0735 0.033 Uiso 1 1 calc R . .
C35 C 0.4300(5) 0.3517(4) 0.10054(13) 0.0302(11) Uani 1 1 d . . .
C36 C 0.4983(5) 0.3122(4) 0.12990(14) 0.0301(11) Uani 1 1 d . . .
H36 H 0.5583 0.3626 0.1418 0.036 Uiso 1 1 calc R . .
I37 I 0.44517(4) 0.52608(3) 0.069889(10) 0.04757(12) Uani 1 1 d . . .
B38 B 0.7404(6) 0.1656(6) 0.08648(17) 0.0404(15) Uani 1 1 d . . .
F39 F 0.8426(3) 0.1612(3) 0.06577(8) 0.0442(7) Uani 1 1 d . . .
F40 F 0.6447(3) 0.1674(3) 0.06281(9) 0.0530(9) Uani 1 1 d . . .
F41 F 0.7374(3) 0.0516(4) 0.10911(10) 0.0696(12) Uani 1 1 d . . .
F42 F 0.7443(3) 0.2763(4) 0.10950(11) 0.0705(12) Uani 1 1 d . . .
B43A B 0.3140(11) 0.9744(12) 0.2673(3) 0.032(3) Uani 0.64 1 d PD A 1
F44A F 0.3073(9) 0.8553(8) 0.2464(2) 0.051(2) Uani 0.64 1 d PD A 1
F45A F 0.2055(5) 1.0193(6) 0.27453(16) 0.0626(15) Uani 0.64 1 d PD A 1
F46A F 0.3746(6) 0.9476(6) 0.30079(16) 0.0681(19) Uani 0.64 1 d PD A 1
F47A F 0.3777(7) 1.0682(6) 0.2463(2) 0.0345(15) Uani 0.64 1 d PD A 1
B43B B 0.3343(16) 0.9545(19) 0.2706(5) 0.035(8) Uiso 0.36 1 d PD B 2
F44B F 0.2747(13) 0.8729(17) 0.2455(5) 0.042(5) Uiso 0.36 1 d PD B 2
F45B F 0.2744(13) 0.9674(14) 0.3035(4) 0.104(5) Uiso 0.36 1 d PD B 2
F46B F 0.4429(9) 0.8966(10) 0.2785(3) 0.061(3) Uiso 0.36 1 d PD B 2
F47B F 0.3520(14) 1.0799(14) 0.2548(4) 0.050(5) Uiso 0.36 1 d PD B 2
C48 C 0.0226(5) 0.3615(6) 0.05783(16) 0.0469(15) Uani 1 1 d . . .
C49 C 0.0395(6) 0.3679(6) 0.10008(16) 0.0529(16) Uani 1 1 d . . .
H49A H 0.0991 0.3031 0.1079 0.079 Uiso 1 1 calc R . .
H49B H -0.0340 0.3467 0.1125 0.079 Uiso 1 1 calc R . .
H49C H 0.0645 0.4581 0.1073 0.079 Uiso 1 1 calc R . .
C50 C -0.0740(6) 0.4455(6) 0.04185(19) 0.0607(18) Uani 1 1 d . . .
H50A H -0.0812 0.4295 0.0145 0.091 Uiso 1 1 calc R . .
H50B H -0.0569 0.5401 0.0464 0.091 Uiso 1 1 calc R . .
H50C H -0.1472 0.4218 0.0542 0.091 Uiso 1 1 calc R . .
O51 O 0.0861(4) 0.2915(5) 0.03864(13) 0.0617(12) Uani 1 1 d . . .
C52 C 0.0939(6) 0.1968(6) 0.35827(17) 0.0541(17) Uani 1 1 d D . .
C53A C 0.2174(11) 0.1890(17) 0.3671(4) 0.063(4) Uiso 0.50 1 d PD C 1
H53A H 0.2284 0.1785 0.3945 0.094 Uiso 0.50 1 calc PR C 1
H53B H 0.2558 0.2711 0.3587 0.094 Uiso 0.50 1 calc PR C 1
H53C H 0.2513 0.1121 0.3540 0.094 Uiso 0.50 1 calc PR C 1
C54A C 0.0507(15) 0.2201(16) 0.3177(4) 0.061(4) Uiso 0.50 1 d PD C 1
H54A H -0.0345 0.2251 0.3174 0.092 Uiso 0.50 1 calc PR C 1
H54B H 0.0759 0.1461 0.3016 0.092 Uiso 0.50 1 calc PR C 1
H54C H 0.0829 0.3042 0.3082 0.092 Uiso 0.50 1 calc PR C 1
C53B C 0.2133(12) 0.1363(16) 0.3710(4) 0.061(4) Uiso 0.50 1 d PD C 2
H53D H 0.2069 0.1010 0.3968 0.092 Uiso 0.50 1 calc PR C 2
H53E H 0.2731 0.2061 0.3705 0.092 Uiso 0.50 1 calc PR C 2
H53F H 0.2348 0.0639 0.3538 0.092 Uiso 0.50 1 calc PR C 2
C54B C 0.0929(17) 0.249(2) 0.3177(4) 0.085(6) Uiso 0.50 1 d PD C 2
H54D H 0.0160 0.2861 0.3116 0.127 Uiso 0.50 1 calc PR C 2
H54E H 0.1101 0.1755 0.3003 0.127 Uiso 0.50 1 calc PR C 2
H54F H 0.1520 0.3190 0.3151 0.127 Uiso 0.50 1 calc PR C 2
O55 O 0.0166(4) 0.1955(4) 0.38123(13) 0.0556(11) Uani 1 1 d . C .

loop_
_atom_site_aniso_label
_atom_site_aniso_U_11
_atom_site_aniso_U_22
_atom_site_aniso_U_33
_atom_site_aniso_U_23
_atom_site_aniso_U_13
_atom_site_aniso_U_12
Fe1 0.0242(4) 0.0192(3) 0.0224(3) 0.0001(2) -0.0011(3) -0.0018(3)
N2 0.031(2) 0.0151(18) 0.0227(18) 0.0018(15) -0.0008(16) -0.0020(16)
C3 0.028(3) 0.022(2) 0.025(2) 0.0028(18) -0.0020(19) -0.0008(19)
C4 0.037(3) 0.028(3) 0.027(2) -0.002(2) -0.007(2) -0.001(2)
C5 0.039(3) 0.037(3) 0.033(3) -0.003(2) -0.011(2) -0.004(2)
C6 0.033(3) 0.036(3) 0.035(3) -0.004(2) -0.006(2) -0.002(2)
C7 0.025(3) 0.022(2) 0.029(2) 0.0037(19) -0.006(2) 0.0012(19)
N8 0.032(2) 0.025(2) 0.0194(18) 0.0021(15) -0.0034(16) -0.0025(17)
N9 0.028(2) 0.0225(19) 0.0236(18) 0.0016(15) -0.0050(16) -0.0060(16)
C10 0.025(3) 0.027(2) 0.028(2) 0.003(2) -0.001(2) -0.001(2)
C11 0.036(3) 0.026(2) 0.025(2) 0.0047(19) 0.007(2) -0.005(2)
C12 0.036(3) 0.024(2) 0.022(2) 0.0011(19) 0.001(2) -0.004(2)
I13 0.0341(2) 0.0477(2) 0.02941(18) -0.00286(14) 0.00782(14) -0.00297(15)
N14 0.026(2) 0.027(2) 0.0251(19) 0.0008(16) 0.0004(17) -0.0008(17)
N15 0.021(2) 0.027(2) 0.026(2) 0.0035(16) -0.0047(16) -0.0013(16)
C16 0.023(3) 0.023(2) 0.031(2) -0.0003(19) 0.001(2) -0.0057(19)
C17 0.027(3) 0.025(2) 0.038(3) 0.002(2) 0.001(2) -0.005(2)
C18 0.026(3) 0.033(3) 0.032(3) -0.002(2) 0.000(2) 0.001(2)
I19 0.0295(2) 0.0474(2) 0.0437(2) -0.01407(16) 0.00610(15) -0.00270(15)
N20 0.025(2) 0.0163(18) 0.0212(18) -0.0018(15) 0.0017(15) -0.0011(15)
C21 0.023(2) 0.022(2) 0.025(2) -0.0040(18) 0.0039(19) -0.0025(19)
C22 0.029(3) 0.027(3) 0.033(2) 0.003(2) -0.004(2) 0.001(2)
C23 0.029(3) 0.041(3) 0.027(2) -0.001(2) -0.009(2) -0.007(2)
C24 0.034(3) 0.026(3) 0.031(2) 0.002(2) -0.006(2) -0.008(2)
C25 0.026(3) 0.023(2) 0.023(2) -0.0019(18) 0.0042(19) -0.0001(19)
N26 0.024(2) 0.0215(19) 0.0228(18) 0.0016(15) -0.0017(16) 0.0006(16)
N27 0.020(2) 0.0226(19) 0.0231(18) 0.0007(15) -0.0031(15) 0.0002(15)
C28 0.031(3) 0.024(2) 0.029(2) -0.0018(19) 0.002(2) -0.003(2)
C29 0.033(3) 0.018(2) 0.028(2) 0.0025(18) 0.005(2) -0.0017(19)
C30 0.032(3) 0.022(2) 0.027(2) 0.0030(19) 0.001(2) -0.001(2)
I31 0.0555(3) 0.02574(18) 0.03499(19) 0.00321(13) -0.00098(16) -0.01482(15)
N32 0.030(2) 0.022(2) 0.0248(19) -0.0044(16) 0.0011(17) -0.0078(16)
N33 0.024(2) 0.0244(19) 0.0222(18) -0.0018(16) 0.0022(16) -0.0009(16)
C34 0.036(3) 0.025(2) 0.023(2) 0.0025(19) 0.001(2) 0.004(2)
C35 0.041(3) 0.016(2) 0.033(3) 0.003(2) 0.007(2) 0.002(2)
C36 0.037(3) 0.020(2) 0.033(3) -0.003(2) 0.011(2) -0.005(2)
I37 0.0736(3) 0.02363(19) 0.0457(2) 0.01009(15) 0.00972(19) -0.00254(17)
B38 0.044(4) 0.043(4) 0.034(3) -0.007(3) -0.005(3) 0.003(3)
F39 0.044(2) 0.0470(18) 0.0415(17) -0.0016(14) 0.0127(15) 0.0055(15)
F40 0.048(2) 0.064(2) 0.0467(18) -0.0068(16) -0.0131(16) 0.0098(17)
F41 0.055(2) 0.092(3) 0.061(2) 0.032(2) -0.0262(18) -0.038(2)
F42 0.044(2) 0.098(3) 0.070(2) -0.047(2) 0.0124(19) -0.010(2)
B43A 0.036(7) 0.034(6) 0.026(6) 0.008(4) -0.001(5) -0.005(5)
F44A 0.064(6) 0.038(4) 0.052(4) -0.014(3) 0.026(4) -0.013(4)
F45A 0.045(3) 0.070(4) 0.073(4) -0.004(3) 0.017(3) 0.015(3)
F46A 0.090(5) 0.060(4) 0.053(3) 0.023(3) -0.040(3) -0.018(3)
F47A 0.045(4) 0.027(3) 0.031(3) 0.003(2) 0.005(3) -0.007(2)
C48 0.042(4) 0.050(4) 0.049(3) -0.005(3) 0.010(3) -0.017(3)
C49 0.051(4) 0.055(4) 0.052(4) -0.013(3) -0.002(3) 0.002(3)
C50 0.067(5) 0.056(4) 0.059(4) 0.015(3) 0.001(3) -0.003(3)
O51 0.041(3) 0.082(3) 0.063(3) -0.028(2) 0.018(2) -0.010(2)
C52 0.069(5) 0.048(4) 0.045(3) -0.011(3) -0.002(3) 0.003(3)
O55 0.051(3) 0.054(3) 0.061(3) -0.007(2) 0.003(2) 0.005(2)

loop_
_atom_type_symbol
_atom_type_description
_atom_type_scat_dispersion_real
_atom_type_scat_dispersion_imag
_atom_type_scat_source
C C 0.0033 0.0016 'International Tables Vol C Tables 4.2.6.8 and 6.1.1.4'
H H 0.0000 0.0000 'International Tables Vol C Tables 4.2.6.8 and 6.1.1.4'
N N 0.0061 0.0033 'International Tables Vol C Tables 4.2.6.8 and 6.1.1.4'
I I -0.4742 1.8119 'International Tables Vol C Tables 4.2.6.8 and 6.1.1.4'
B B 0.0013 0.0007 'International Tables Vol C Tables 4.2.6.8 and 6.1.1.4'
F F 0.0171 0.0103 'International Tables Vol C Tables 4.2.6.8 and 6.1.1.4'
Fe Fe 0.3463 0.8444 'International Tables Vol C Tables 4.2.6.8 and 6.1.1.4'
O O 0.0106 0.0060 'International Tables Vol C Tables 4.2.6.8 and 6.1.1.4'

loop_
_geom_angle_atom_site_label_1
_geom_angle_atom_site_label_2
_geom_angle_atom_site_label_3
_geom_angle
_geom_angle_site_symmetry_1
_geom_angle_site_symmetry_3
_geom_angle_publ_flag
N20 Fe1 N2 175.51(16) . . ?
N20 Fe1 N33 79.98(15) . . ?
N2 Fe1 N33 100.68(15) . . ?
N20 Fe1 N9 95.23(15) . . ?
N2 Fe1 N9 80.34(16) . . ?
N33 Fe1 N9 90.40(15) . . ?
N20 Fe1 N27 80.02(14) . . ?
N2 Fe1 N27 99.43(15) . . ?
N33 Fe1 N27 159.88(15) . . ?
N9 Fe1 N27 93.67(15) . . ?
N20 Fe1 N15 104.66(15) . . ?
N2 Fe1 N15 79.78(16) . . ?
N33 Fe1 N15 91.95(15) . . ?
N9 Fe1 N15 160.08(15) . . ?
N27 Fe1 N15 90.90(15) . . ?
C7 N2 C3 119.0(4) . . ?
C7 N2 Fe1 121.0(3) . . ?
C3 N2 Fe1 120.0(3) . . ?
N2 C3 C4 123.0(5) . . ?
N2 C3 N8 110.7(4) . . ?
C4 C3 N8 126.3(4) . . ?
C3 C4 C5 116.9(5) . . ?
C6 C5 C4 121.1(5) . . ?
C7 C6 C5 116.6(5) . . ?
N2 C7 C6 123.4(4) . . ?
N2 C7 N14 110.1(4) . . ?
C6 C7 N14 126.5(5) . . ?
C12 N8 N9 110.4(4) . . ?
C12 N8 C3 132.9(4) . . ?
N9 N8 C3 116.6(4) . . ?
C10 N9 N8 105.6(4) . . ?
C10 N9 Fe1 142.1(3) . . ?
N8 N9 Fe1 112.3(3) . . ?
N9 C10 C11 111.1(4) . . ?
C12 C11 C10 106.4(4) . . ?
C12 C11 I13 126.9(3) . . ?
C10 C11 I13 126.7(4) . . ?
C11 C12 N8 106.5(4) . . ?
C18 N14 N15 110.8(4) . . ?
C18 N14 C7 132.4(4) . . ?
N15 N14 C7 116.7(4) . . ?
C16 N15 N14 105.7(4) . . ?
C16 N15 Fe1 141.7(3) . . ?
N14 N15 Fe1 112.3(3) . . ?
N15 C16 C17 110.2(4) . . ?
C18 C17 C16 105.9(4) . . ?
C18 C17 I19 125.4(4) . . ?
C16 C17 I19 128.4(4) . . ?
N14 C18 C17 107.4(4) . . ?
C25 N20 C21 118.9(4) . . ?
C25 N20 Fe1 120.8(3) . . ?
C21 N20 Fe1 119.9(3) . . ?
N20 C21 C22 122.6(4) . . ?
N20 C21 N26 110.5(4) . . ?
C22 C21 N26 126.9(4) . . ?
C21 C22 C23 116.2(4) . . ?
C24 C23 C22 122.7(4) . . ?
C25 C24 C23 115.6(4) . . ?
N20 C25 C24 124.0(4) . . ?
N20 C25 N32 109.6(4) . . ?
C24 C25 N32 126.4(4) . . ?
C30 N26 N27 111.6(4) . . ?
C30 N26 C21 131.7(4) . . ?
N27 N26 C21 116.2(3) . . ?
C28 N27 N26 105.4(3) . . ?
C28 N27 Fe1 141.6(3) . . ?
N26 N27 Fe1 112.9(3) . . ?
N27 C28 C29 110.0(4) . . ?
C30 C29 C28 107.1(4) . . ?
C30 C29 I31 126.6(3) . . ?
C28 C29 I31 126.3(3) . . ?
N26 C30 C29 105.9(4) . . ?
C36 N32 N33 111.2(4) . . ?
C36 N32 C25 131.9(4) . . ?
N33 N32 C25 116.7(3) . . ?
C34 N33 N32 105.4(4) . . ?
C34 N33 Fe1 141.5(3) . . ?
N32 N33 Fe1 112.7(3) . . ?
N33 C34 C35 109.8(4) . . ?
C36 C35 C34 107.0(4) . . ?
C36 C35 I37 126.7(4) . . ?
C34 C35 I37 126.0(3) . . ?
C35 C36 N32 106.5(4) . . ?
F40 B38 F42 111.7(5) . . ?
F40 B38 F39 110.8(5) . . ?
F42 B38 F39 108.4(5) . . ?
F40 B38 F41 109.6(5) . . ?
F42 B38 F41 108.8(5) . . ?
F39 B38 F41 107.6(5) . . ?
F45A B43A F46A 110.8(8) . . ?
F45A B43A F44A 109.6(9) . . ?
F46A B43A F44A 107.8(10) . . ?
F45A B43A F47A 111.4(10) . . ?
F46A B43A F47A 108.6(8) . . ?
F44A B43A F47A 108.5(8) . . ?
F45B B43B F44B 110.6(15) . . ?
F45B B43B F47B 109.5(14) . . ?
F44B B43B F47B 110.4(14) . . ?
F45B B43B F46B 109.1(14) . . ?
F44B B43B F46B 108.5(13) . . ?
F47B B43B F46B 108.6(14) . . ?
O51 C48 C50 123.9(6) . . ?
O51 C48 C49 120.2(6) . . ?
C50 C48 C49 115.9(6) . . ?
O55 C52 C53A 125.4(8) . . ?
O55 C52 C54A 113.3(9) . . ?
C53A C52 C54A 121.1(10) . . ?
O55 C52 C54B 129.4(9) . . ?
O55 C52 C53B 116.9(8) . . ?
C54B C52 C53B 113.7(10) . . ?

loop_
_geom_bond_atom_site_label_1
_geom_bond_atom_site_label_2
_geom_bond_distance
_geom_bond_site_symmetry_2
_geom_bond_publ_flag
Fe1 N20 1.893(4) . ?
Fe1 N2 1.900(4) . ?
Fe1 N33 1.964(4) . ?
Fe1 N9 1.965(4) . ?
Fe1 N27 1.967(3) . ?
Fe1 N15 1.974(4) . ?
N2 C7 1.329(6) . ?
N2 C3 1.337(6) . ?
C3 C4 1.368(6) . ?
C3 N8 1.399(6) . ?
C4 C5 1.396(7) . ?
C5 C6 1.390(7) . ?
C6 C7 1.373(6) . ?
C7 N14 1.404(6) . ?
N8 C12 1.372(6) . ?
N8 N9 1.387(5) . ?
N9 C10 1.312(6) . ?
C10 C11 1.409(6) . ?
C11 C12 1.361(7) . ?
C11 I13 2.072(5) . ?
N14 C18 1.361(6) . ?
N14 N15 1.386(5) . ?
N15 C16 1.338(6) . ?
C16 C17 1.421(7) . ?
C17 C18 1.376(7) . ?
C17 I19 2.060(5) . ?
N20 C25 1.341(5) . ?
N20 C21 1.349(6) . ?
C21 C22 1.380(6) . ?
C21 N26 1.401(6) . ?
C22 C23 1.397(7) . ?
C23 C24 1.392(7) . ?
C24 C25 1.371(7) . ?
C25 N32 1.409(6) . ?
N26 C30 1.359(6) . ?
N26 N27 1.378(5) . ?
N27 C28 1.327(6) . ?
C28 C29 1.407(6) . ?
C29 C30 1.366(7) . ?
C29 I31 2.066(4) . ?
N32 C36 1.368(5) . ?
N32 N33 1.378(5) . ?
N33 C34 1.331(6) . ?
C34 C35 1.418(7) . ?
C35 C36 1.352(7) . ?
C35 I37 2.062(4) . ?
B38 F40 1.374(7) . ?
B38 F42 1.374(7) . ?
B38 F39 1.390(8) . ?
B38 F41 1.393(7) . ?
B43A F45A 1.352(13) . ?
B43A F46A 1.393(12) . ?
B43A F44A 1.402(11) . ?
B43A F47A 1.405(10) . ?
B43B F45B 1.363(17) . ?
B43B F44B 1.381(17) . ?
B43B F47B 1.389(17) . ?
B43B F46B 1.400(17) . ?
C48 O51 1.222(7) . ?
C48 C50 1.498(9) . ?
C48 C49 1.504(8) . ?
C52 O55 1.210(8) . ?
C52 C53A 1.451(13) . ?
C52 C54B 1.525(14) . ?
C52 C54A 1.528(12) . ?
C52 C53B 1.561(13) . ?
